data_4508972
loop_
_publ_author_name
'Ma, Yu'
'Cheng, Ai-Ling'
'Zhang, Jian-Yong'
'Yue, Qi'
'Gao, En-Qing'

_publ_section_title
;
 One-, Two-, and Three-Dimensional Coordination Polymers of
 Stilbenedicarboxylate with Different Metal Ions
;
_journal_issue 2
_journal_name_full 'Crystal Growth &amp; Design'
_journal_page_first 867
_journal_paper_doi 10.1021/cg800506g
_journal_volume 9
_journal_year 2009
_chemical_formula_sum 'C36 H32 Cu N4 O5'
_chemical_formula_weight 664.20
_chemical_name_systematic
; 
 ? 
;
_space_group_IT_number 13
_symmetry_cell_setting monoclinic
_symmetry_space_group_name_Hall '-P 2yc'
_symmetry_space_group_name_H-M 'P 1 2/c 1'
_atom_sites_solution_hydrogens geom
_atom_sites_solution_primary direct
_atom_sites_solution_secondary difmap
_audit_creation_method SHELXL-97
_cell_angle_alpha 90.00
_cell_angle_beta 91.174(5)
_cell_angle_gamma 90.00
_cell_formula_units_Z 2
_cell_length_a 13.868(5)
_cell_length_b 5.817(2)
_cell_length_c 20.578(8)
_cell_measurement_reflns_used 1892
_cell_measurement_temperature 293(2)
_cell_measurement_theta_max 24.49
_cell_measurement_theta_min 2.44
_cell_volume 1659.7(10)
_computing_cell_refinement 'Bruker SMART'
_computing_data_collection 'Bruker SMART'
_computing_data_reduction 'Bruker SHELXTL'
_computing_molecular_graphics 'Bruker SHELXTL'
_computing_publication_material 'Bruker SHELXTL'
_computing_structure_refinement 'Bruker SHELXTL'
_computing_structure_solution 'Bruker SHELXTL'
_diffrn_ambient_temperature 273(2)
_diffrn_measured_fraction_theta_full 0.985
_diffrn_measured_fraction_theta_max 0.985
_diffrn_measurement_device_type 'CCD area detector'
_diffrn_measurement_method 'phi and omega scans'
_diffrn_radiation_monochromator graphite
_diffrn_radiation_source 'fine-focus sealed tube'
_diffrn_radiation_type MoK\a
_diffrn_radiation_wavelength 0.71073
_diffrn_reflns_av_R_equivalents 0.0637
_diffrn_reflns_av_sigmaI/netI 0.0767
_diffrn_reflns_limit_h_max 17
_diffrn_reflns_limit_h_min -17
_diffrn_reflns_limit_k_max 7
_diffrn_reflns_limit_k_min -7
_diffrn_reflns_limit_l_max 15
_diffrn_reflns_limit_l_min -26
_diffrn_reflns_number 9914
_diffrn_reflns_theta_full 27.52
_diffrn_reflns_theta_max 27.52
_diffrn_reflns_theta_min 2.44
_diffrn_standards_decay_% 2.5
_exptl_absorpt_coefficient_mu 0.706
_exptl_absorpt_correction_T_max 0.9328
_exptl_absorpt_correction_T_min 0.8162
_exptl_absorpt_correction_type multi-scan
_exptl_absorpt_process_details SADABS
_exptl_crystal_colour green
_exptl_crystal_density_diffrn 1.329
_exptl_crystal_density_method 'not measured'
_exptl_crystal_description Pole
_exptl_crystal_F_000 690
_exptl_crystal_size_max 0.30
_exptl_crystal_size_mid 0.20
_exptl_crystal_size_min 0.10
_refine_diff_density_max 0.559
_refine_diff_density_min -0.521
_refine_diff_density_rms 0.077
_refine_ls_extinction_method none
_refine_ls_goodness_of_fit_ref 0.997
_refine_ls_hydrogen_treatment mixed
_refine_ls_matrix_type full
_refine_ls_number_parameters 213
_refine_ls_number_reflns 3772
_refine_ls_number_restraints 0
_refine_ls_restrained_S_all 0.997
_refine_ls_R_factor_all 0.0899
_refine_ls_R_factor_gt 0.0579
_refine_ls_shift/su_max 0.000
_refine_ls_shift/su_mean 0.000
_refine_ls_structure_factor_coef Fsqd
_refine_ls_weighting_details 'calc w=1/[\s^2^(Fo^2^)+(0.0800P)^2^+0.0000P] where P=(Fo^2^+2Fc^2^)/3'
_refine_ls_weighting_scheme calc
_refine_ls_wR_factor_gt 0.1355
_refine_ls_wR_factor_ref 0.1567
_reflns_number_gt 2533
_reflns_number_total 3772
_reflns_threshold_expression >2sigma(I)
_cod_data_source_file cg800506gsup4.cif
_cod_data_source_block 1
_cod_depositor_comments
;
The following automatic conversions were performed:

'_symmetry_cell_setting' value 'Monoclinic' changed to 'monoclinic'
according to /home/saulius/struct/CIF-dictionaries/cif_core.dic
dictionary named 'cif_core.dic' version 2.4.2 from
2011-04-26.

'_exptl_absorpt_correction_type' value 'MULTI-SCAN'
changed to 'multi-scan' according to
/home/saulius/struct/CIF-dictionaries/cif_core.dic dictionary named
'cif_core.dic' version 2.4.2 from 2011-04-26.

Automatic conversion script
Id: cif_fix_values 1891 2012-01-12 08:04:46Z andrius 
;
_cod_original_cell_volume 1659.6(11)
_cod_original_sg_symbol_H-M 'P2/c  '
_cod_database_code 4508972

loop_
_symmetry_equiv_pos_as_xyz
'x, y, z'
'-x, y, -z+1/2'
'-x, -y, -z'
'x, -y, z-1/2'

loop_
_atom_site_label
_atom_site_type_symbol
_atom_site_fract_x
_atom_site_fract_y
_atom_site_fract_z
_atom_site_U_iso_or_equiv
_atom_site_adp_type
_atom_site_occupancy
_atom_site_symmetry_multiplicity
_atom_site_calc_flag
_atom_site_refinement_flags
Cu1 Cu 0.5000 0.48238(8) 0.7500 0.0362(2) Uani 1 2 d S
C1 C 0.6434(2) 0.2959(5) 0.66846(14) 0.0389(7) Uani 1 1 d .
C2 C 0.7285(2) 0.3300(5) 0.62525(13) 0.0355(6) Uani 1 1 d .
C3 C 0.7831(2) 0.5299(5) 0.62815(15) 0.0409(7) Uani 1 1 d .
H3A H 0.7657 0.6469 0.6564 0.049 Uiso 1 1 calc R
C4 C 0.7557(2) 0.1576(5) 0.58288(15) 0.0425(7) Uani 1 1 d .
H4A H 0.7205 0.0218 0.5805 0.051 Uiso 1 1 calc R
C5 C 0.8352(2) 0.1872(5) 0.54421(15) 0.0449(8) Uani 1 1 d .
H5A H 0.8522 0.0706 0.5157 0.054 Uiso 1 1 calc R
C6 C 0.8628(2) 0.5582(6) 0.58990(15) 0.0437(7) Uani 1 1 d .
H6A H 0.8987 0.6930 0.5928 0.052 Uiso 1 1 calc R
C7 C 0.8900(2) 0.3855(5) 0.54685(14) 0.0378(6) Uani 1 1 d .
C8 C 0.9738(2) 0.4082(6) 0.50442(14) 0.0434(7) Uani 1 1 d .
H8A H 0.9913 0.2776 0.4814 0.052 Uiso 1 1 calc R
C9 C 0.4485(3) 0.6160(7) 0.61564(17) 0.0581(9) Uani 1 1 d .
H9A H 0.4906 0.7370 0.6246 0.070 Uiso 1 1 calc R
C10 C 0.4058(3) 0.6014(8) 0.5549(2) 0.0774(12) Uani 1 1 d .
H10A H 0.4200 0.7096 0.5232 0.093 Uiso 1 1 calc R
C11 C 0.3429(3) 0.4288(10) 0.5412(2) 0.0836(14) Uani 1 1 d .
H11A H 0.3123 0.4192 0.5007 0.100 Uiso 1 1 calc R
C12 C 0.3254(3) 0.2695(8) 0.5882(2) 0.0779(12) Uani 1 1 d .
H12A H 0.2839 0.1469 0.5799 0.094 Uiso 1 1 calc R
C13 C 0.3703(2) 0.2935(6) 0.64825(18) 0.0579(9) Uani 1 1 d .
H13A H 0.3571 0.1866 0.6805 0.069 Uiso 1 1 calc R
C14 C 0.8598(4) 0.2111(8) 0.3590(2) 0.0955(16) Uani 1 1 d .
H14A H 0.8539 0.3386 0.3859 0.115 Uiso 1 1 calc R
C15 C 0.8063(4) 0.2057(8) 0.3025(3) 0.0892(14) Uani 1 1 d .
H15A H 0.7650 0.3262 0.2916 0.107 Uiso 1 1 calc R
C16 C 0.8146(4) 0.0228(8) 0.2629(2) 0.0865(16) Uani 1 1 d .
H16A H 0.7799 0.0151 0.2238 0.104 Uiso 1 1 calc R
C17 C 0.8744(4) -0.1486(9) 0.2813(2) 0.0950(15) Uani 1 1 d .
H17A H 0.8814 -0.2782 0.2554 0.114 Uiso 1 1 calc R
C18 C 0.9249(4) -0.1287(10) 0.3392(3) 0.0961(16) Uani 1 1 d .
H18A H 0.9658 -0.2484 0.3516 0.115 Uiso 1 1 calc R
N1 N 0.43173(18) 0.4632(4) 0.66197(13) 0.0426(6) Uani 1 1 d .
N2 N 0.9189(3) 0.0472(7) 0.3775(2) 0.0961(14) Uani 1 1 d .
O1 O 0.62341(15) 0.4628(4) 0.70607(11) 0.0456(5) Uani 1 1 d .
O2 O 0.59910(17) 0.1114(4) 0.66520(12) 0.0619(7) Uani 1 1 d .
O3 O 0.5000 0.8608(7) 0.7500 0.0705(13) Uani 1 2 d S
H3C H 0.527(4) 0.938(7) 0.728(2) 0.091(17) Uiso 1 1 d .

loop_
_atom_site_aniso_label
_atom_site_aniso_U_11
_atom_site_aniso_U_22
_atom_site_aniso_U_33
_atom_site_aniso_U_23
_atom_site_aniso_U_13
_atom_site_aniso_U_12
Cu1 0.0340(3) 0.0437(3) 0.0314(3) 0.000 0.00973(19) 0.000
C1 0.0337(15) 0.0465(18) 0.0368(17) 0.0092(13) 0.0108(12) 0.0034(13)
C2 0.0347(15) 0.0402(16) 0.0319(15) 0.0060(12) 0.0081(12) 0.0032(12)
C3 0.0436(17) 0.0432(17) 0.0364(17) -0.0072(13) 0.0134(13) -0.0015(13)
C4 0.0424(17) 0.0396(17) 0.0462(18) -0.0011(13) 0.0129(14) -0.0042(13)
C5 0.0509(19) 0.0431(18) 0.0414(18) -0.0045(13) 0.0160(14) 0.0018(14)
C6 0.0423(17) 0.0491(18) 0.0402(18) -0.0051(14) 0.0112(13) -0.0101(13)
C7 0.0356(15) 0.0475(17) 0.0307(15) -0.0008(13) 0.0075(12) 0.0034(13)
C8 0.0435(17) 0.0507(18) 0.0364(17) -0.0063(14) 0.0113(13) 0.0006(13)
C9 0.066(2) 0.063(2) 0.046(2) 0.0098(18) 0.0067(17) 0.0022(18)
C10 0.097(3) 0.087(3) 0.048(2) 0.017(2) -0.004(2) 0.011(3)
C11 0.089(3) 0.109(4) 0.052(3) -0.003(3) -0.023(2) 0.014(3)
C12 0.072(3) 0.092(3) 0.069(3) 0.000(3) -0.018(2) -0.016(2)
C13 0.056(2) 0.069(2) 0.049(2) 0.0032(18) -0.0006(17) -0.0077(18)
C14 0.138(5) 0.078(3) 0.070(3) -0.011(3) -0.009(3) 0.013(3)
C15 0.104(4) 0.080(3) 0.083(3) 0.010(3) -0.018(3) 0.011(3)
C16 0.114(4) 0.080(3) 0.065(3) 0.017(3) -0.029(3) -0.027(3)
C17 0.133(5) 0.083(3) 0.069(3) -0.015(3) -0.006(3) -0.004(3)
C18 0.105(4) 0.089(3) 0.093(4) -0.008(3) -0.026(3) 0.030(3)
N1 0.0401(14) 0.0523(16) 0.0356(14) 0.0012(11) 0.0083(11) 0.0047(11)
N2 0.120(4) 0.090(3) 0.077(3) -0.021(2) -0.034(3) 0.017(2)
O1 0.0356(11) 0.0607(14) 0.0409(12) -0.0080(10) 0.0125(9) -0.0006(9)
O2 0.0633(15) 0.0462(13) 0.0779(18) 0.0046(12) 0.0395(13) -0.0064(12)
O3 0.106(3) 0.039(2) 0.069(3) 0.000 0.052(2) 0.000

loop_
_atom_type_symbol
_atom_type_description
_atom_type_scat_dispersion_real
_atom_type_scat_dispersion_imag
_atom_type_scat_source
C C 0.0033 0.0016 'International Tables Vol C Tables 4.2.6.8 and 6.1.1.4'
H H 0.0000 0.0000 'International Tables Vol C Tables 4.2.6.8 and 6.1.1.4'
N N 0.0061 0.0033 'International Tables Vol C Tables 4.2.6.8 and 6.1.1.4'
O O 0.0106 0.0060 'International Tables Vol C Tables 4.2.6.8 and 6.1.1.4'
Cu Cu 0.3201 1.2651 'International Tables Vol C Tables 4.2.6.8 and 6.1.1.4'

loop_
_geom_angle_atom_site_label_1
_geom_angle_atom_site_label_2
_geom_angle_atom_site_label_3
_geom_angle
_geom_angle_site_symmetry_1
_geom_angle_site_symmetry_3
O1 Cu1 O1 173.32(13) 2_656 .
O1 Cu1 N1 90.73(10) 2_656 .
O1 Cu1 N1 88.91(10) . .
O1 Cu1 N1 88.91(10) 2_656 2_656
O1 Cu1 N1 90.73(10) . 2_656
N1 Cu1 N1 173.71(14) . 2_656
O1 Cu1 O3 93.34(6) 2_656 .
O1 Cu1 O3 93.34(6) . .
N1 Cu1 O3 93.15(7) . .
N1 Cu1 O3 93.15(7) 2_656 .
O2 C1 O1 125.4(3) . .
O2 C1 C2 118.5(3) . .
O1 C1 C2 116.2(3) . .
C4 C2 C3 118.5(3) . .
C4 C2 C1 120.2(3) . .
C3 C2 C1 121.2(3) . .
C6 C3 C2 121.2(3) . .
C6 C3 H3A 119.4 . .
C2 C3 H3A 119.4 . .
C5 C4 C2 120.1(3) . .
C5 C4 H4A 119.9 . .
C2 C4 H4A 119.9 . .
C7 C5 C4 121.7(3) . .
C7 C5 H5A 119.2 . .
C4 C5 H5A 119.2 . .
C3 C6 C7 120.4(3) . .
C3 C6 H6A 119.8 . .
C7 C6 H6A 119.8 . .
C5 C7 C6 118.1(3) . .
C5 C7 C8 119.4(3) . .
C6 C7 C8 122.5(3) . .
C8 C8 C7 127.1(4) 3_766 .
C8 C8 H8A 116.4 3_766 .
C7 C8 H8A 116.4 . .
N1 C9 C10 122.2(4) . .
N1 C9 H9A 118.9 . .
C10 C9 H9A 118.9 . .
C11 C10 C9 119.8(4) . .
C11 C10 H10A 120.1 . .
C9 C10 H10A 120.1 . .
C10 C11 C12 118.7(4) . .
C10 C11 H11A 120.6 . .
C12 C11 H11A 120.6 . .
C11 C12 C13 118.8(4) . .
C11 C12 H12A 120.6 . .
C13 C12 H12A 120.6 . .
N1 C13 C12 122.7(4) . .
N1 C13 H13A 118.6 . .
C12 C13 H13A 118.6 . .
N2 C14 C15 123.8(5) . .
N2 C14 H14A 118.1 . .
C15 C14 H14A 118.1 . .
C16 C15 C14 118.8(5) . .
C16 C15 H15A 120.6 . .
C14 C15 H15A 120.6 . .
C17 C16 C15 118.3(4) . .
C17 C16 H16A 120.8 . .
C15 C16 H16A 120.8 . .
C16 C17 C18 118.8(5) . .
C16 C17 H17A 120.6 . .
C18 C17 H17A 120.6 . .
N2 C18 C17 123.8(5) . .
N2 C18 H18A 118.1 . .
C17 C18 H18A 118.1 . .
C9 N1 C13 117.7(3) . .
C9 N1 Cu1 121.2(2) . .
C13 N1 Cu1 121.0(2) . .
C18 N2 C14 116.5(4) . .
C1 O1 Cu1 121.88(18) . .
Cu1 O3 H3C 128(3) . .

loop_
_geom_bond_atom_site_label_1
_geom_bond_atom_site_label_2
_geom_bond_distance
_geom_bond_site_symmetry_2
Cu1 O1 1.955(2) 2_656
Cu1 O1 1.955(2) .
Cu1 N1 2.030(3) .
Cu1 N1 2.030(3) 2_656
Cu1 O3 2.201(4) .
C1 O2 1.238(4) .
C1 O1 1.276(3) .
C1 C2 1.505(4) .
C2 C4 1.386(4) .
C2 C3 1.388(4) .
C3 C6 1.380(4) .
C3 H3A 0.9300 .
C4 C5 1.383(4) .
C4 H4A 0.9300 .
C5 C7 1.381(4) .
C5 H5A 0.9300 .
C6 C7 1.396(4) .
C6 H6A 0.9300 .
C7 C8 1.474(4) .
C8 C8 1.306(6) 3_766
C8 H8A 0.9300 .
C9 N1 1.327(4) .
C9 C10 1.376(5) .
C9 H9A 0.9300 .
C10 C11 1.355(6) .
C10 H10A 0.9300 .
C11 C12 1.364(6) .
C11 H11A 0.9300 .
C12 C13 1.380(5) .
C12 H12A 0.9300 .
C13 N1 1.330(4) .
C13 H13A 0.9300 .
C14 N2 1.308(5) .
C14 C15 1.367(6) .
C14 H14A 0.9300 .
C15 C16 1.347(6) .
C15 H15A 0.9300 .
C16 C17 1.347(6) .
C16 H16A 0.9300 .
C17 C18 1.373(6) .
C17 H17A 0.9300 .
C18 N2 1.295(6) .
C18 H18A 0.9300 .
O3 H3C 0.74(4) .
